data_4314562
loop_
_publ_author_name
'Lu-Fang Ma'
'Li-Ya Wang'
'Miao Du'
'Stuart R. Batten'

_publ_section_title
;
 Unprecedented 4- and 6-Connected 2D Coordination Networks Based on
 44-Subnet Tectons, Showing Unusual Supramolecular Motifs of Rotaxane and
 Helix
;
_journal_name_full 'Inorganic Chemistry'
_journal_page_first 365
_journal_page_last 367
_journal_paper_doi 10.1021/ic9019298
_journal_volume 49
_journal_year 2010
_chemical_formula_sum 'C44 H42 Co2 N4 O9'
_chemical_formula_weight 888.68
_chemical_name_systematic
;

 ?

;
_space_group_IT_number 2
_symmetry_cell_setting triclinic
_symmetry_space_group_name_Hall '-P 1'
_symmetry_space_group_name_H-M 'P -1'
_atom_sites_solution_hydrogens geom
_atom_sites_solution_primary direct
_atom_sites_solution_secondary difmap
_audit_creation_method SHELXL-97
_cell_angle_alpha 106.490(2)
_cell_angle_beta 102.053(2)
_cell_angle_gamma 97.252(2)
_cell_formula_units_Z 2
_cell_length_a 11.392(3)
_cell_length_b 12.864(3)
_cell_length_c 15.790(4)
_cell_measurement_reflns_used 7989
_cell_measurement_temperature 294(2)
_cell_measurement_theta_max 27.92
_cell_measurement_theta_min 2.25
_cell_volume 2127.0(9)
_computing_cell_refinement 'Bruker SMART'
_computing_data_collection 'Bruker SMART'
_computing_data_reduction 'Bruker SAINT'
_computing_molecular_graphics 'Bruker SHELXTL'
_computing_publication_material 'Bruker SHELXTL'
_computing_structure_refinement 'SHELXL-97 (Sheldrick, 1997)'
_computing_structure_solution 'SHELXS-97 (Sheldrick, 1990)'
_diffrn_ambient_temperature 294(2)
_diffrn_measured_fraction_theta_full 0.993
_diffrn_measured_fraction_theta_max 0.993
_diffrn_measurement_device_type 'CCD area detector'
_diffrn_measurement_method 'phi and omega scans'
_diffrn_radiation_monochromator graphite
_diffrn_radiation_source 'fine-focus sealed tube'
_diffrn_radiation_type MoK\a
_diffrn_radiation_wavelength 0.71073
_diffrn_reflns_av_R_equivalents 0.0152
_diffrn_reflns_av_sigmaI/netI 0.0225
_diffrn_reflns_limit_h_max 13
_diffrn_reflns_limit_h_min -13
_diffrn_reflns_limit_k_max 15
_diffrn_reflns_limit_k_min -15
_diffrn_reflns_limit_l_max 19
_diffrn_reflns_limit_l_min -19
_diffrn_reflns_number 16211
_diffrn_reflns_theta_full 25.50
_diffrn_reflns_theta_max 25.50
_diffrn_reflns_theta_min 2.25
_diffrn_standards_number 0
_exptl_absorpt_coefficient_mu 0.839
_exptl_absorpt_correction_T_max 0.8817
_exptl_absorpt_correction_T_min 0.6854
_exptl_absorpt_correction_type multi-scan
_exptl_absorpt_process_details sadabs
_exptl_crystal_colour red
_exptl_crystal_density_diffrn 1.387
_exptl_crystal_density_method 'not measured'
_exptl_crystal_description block
_exptl_crystal_F_000 920
_exptl_crystal_size_max 0.49
_exptl_crystal_size_mid 0.28
_exptl_crystal_size_min 0.15
_refine_diff_density_max 0.634
_refine_diff_density_min -0.599
_refine_diff_density_rms 0.064
_refine_ls_extinction_method none
_refine_ls_goodness_of_fit_ref 1.043
_refine_ls_hydrogen_treatment constr
_refine_ls_matrix_type full
_refine_ls_number_parameters 523
_refine_ls_number_reflns 7862
_refine_ls_number_restraints 174
_refine_ls_restrained_S_all 1.045
_refine_ls_R_factor_all 0.0488
_refine_ls_R_factor_gt 0.0409
_refine_ls_shift/su_max 0.001
_refine_ls_shift/su_mean 0.000
_refine_ls_structure_factor_coef Fsqd
_refine_ls_weighting_details 'calc w=1/[\s^2^(Fo^2^)+(0.0787P)^2^+1.1798P] where P=(Fo^2^+2Fc^2^)/3'
_refine_ls_weighting_scheme calc
_refine_ls_wR_factor_gt 0.1205
_refine_ls_wR_factor_ref 0.1281
_reflns_number_gt 6660
_reflns_number_total 7862
_reflns_threshold_expression >2sigma(I)
_cod_data_source_file ic9019298_si_003_1.cif
_cod_data_source_block 1
_cod_depositor_comments
;
The following automatic conversions were performed:

'_symmetry_cell_setting' value 'Triclinic' changed to 'triclinic'
according to the built-in table from CIF Core dictionary named
'cif_core.dic' version 2.4.1 from 2010-06-29.

Automatic conversion script
Id: cif_fix_values 1646 2011-03-28 12:23:43Z adriana 
;
_cod_original_cell_volume 2127.1(9)
_cod_database_code 4314562

loop_
_symmetry_equiv_pos_as_xyz
'x, y, z'
'-x, -y, -z'

loop_
_atom_site_label
_atom_site_type_symbol
_atom_site_fract_x
_atom_site_fract_y
_atom_site_fract_z
_atom_site_U_iso_or_equiv
_atom_site_adp_type
_atom_site_occupancy
_atom_site_symmetry_multiplicity
_atom_site_calc_flag
_atom_site_refinement_flags
_atom_site_disorder_assembly
_atom_site_disorder_group
C1 C 0.6741(8) 0.7842(6) 0.1276(6) 0.174(2) Uani 0.586(5) 1 d PGU A 1
H1 H 0.6500 0.8419 0.1083 0.209 Uiso 0.586(5) 1 calc PR A 1
C2 C 0.6173(7) 0.7461(6) 0.1821(5) 0.161(2) Uani 0.586(5) 1 d PGU A 1
H2 H 0.5535 0.7770 0.2004 0.194 Uiso 0.586(5) 1 calc PR A 1
C3 C 0.6535(5) 0.6620(5) 0.2107(4) 0.1443(16) Uani 0.586(5) 1 d PGU A 1
C4 C 0.7468(5) 0.6184(4) 0.1844(4) 0.1471(17) Uani 0.586(5) 1 d PGU A 1
H4 H 0.7724 0.5616 0.2045 0.177 Uiso 0.586(5) 1 calc PR A 1
C5 C 0.8026(5) 0.6567(5) 0.1294(4) 0.1623(19) Uani 0.586(5) 1 d PGU A 1
H5 H 0.8667 0.6263 0.1112 0.195 Uiso 0.586(5) 1 calc PR A 1
N1 N 0.7663(7) 0.7388(6) 0.1006(5) 0.173(2) Uani 0.586(5) 1 d PGU A 1
C1' C 0.6174(7) 0.6472(9) 0.0413(4) 0.174(2) Uani 0.414(5) 1 d PGU A 2
H1' H 0.5653 0.6452 -0.0132 0.209 Uiso 0.414(5) 1 calc PR A 2
C2' C 0.5710(5) 0.6592(7) 0.1237(5) 0.161(2) Uani 0.414(5) 1 d PGU A 2
H2' H 0.4898 0.6650 0.1209 0.194 Uiso 0.414(5) 1 calc PR A 2
C3' C 0.6535(5) 0.6620(5) 0.2107(4) 0.1443(16) Uani 0.414(5) 1 d PGU A 2
C4' C 0.7825(5) 0.6520(5) 0.2143(4) 0.1471(17) Uani 0.414(5) 1 d PGU A 2
H4' H 0.8344 0.6526 0.2685 0.177 Uiso 0.414(5) 1 calc PR A 2
C5' C 0.8290(6) 0.6410(5) 0.1325(5) 0.1623(19) Uani 0.414(5) 1 d PGU A 2
H5' H 0.9103 0.6356 0.1352 0.195 Uiso 0.414(5) 1 calc PR A 2
N1' N 0.7458(8) 0.6384(7) 0.0457(4) 0.173(2) Uani 0.414(5) 1 d PGU A 2
Co1 Co 0.50993(3) 0.06495(3) 0.44044(2) 0.03129(11) Uani 1 1 d . . .
Co2 Co 1.01355(3) -0.34120(3) 0.71560(2) 0.03575(12) Uani 1 1 d . . .
O1 O 0.97034(18) -0.27046(16) 0.61598(13) 0.0439(4) Uani 1 1 d . . .
O2 O 1.07093(18) -0.34591(16) 0.51397(14) 0.0447(5) Uani 1 1 d . . .
O3 O 0.66839(18) 0.01629(17) 0.42560(14) 0.0483(5) Uani 1 1 d . . .
O4 O 0.65111(17) -0.07982(17) 0.52230(15) 0.0480(5) Uani 1 1 d . . .
O5 O 0.5959(2) 0.15091(17) 0.57732(13) 0.0539(5) Uani 1 1 d . . .
O6 O 0.5869(2) 0.05691(17) 0.67546(14) 0.0535(5) Uani 1 1 d . . .
O7 O 0.85126(18) 0.53549(17) 0.68797(14) 0.0491(5) Uani 1 1 d . . .
O8 O 1.00840(17) 0.55876(16) 0.80358(14) 0.0463(5) Uani 1 1 d . . .
O9 O 1.08348(18) -0.46434(16) 0.62900(14) 0.0464(5) Uani 1 1 d . . .
H1W H 1.0896 -0.4474 0.5836 0.070 Uiso 1 1 d R . .
H2W H 1.0377 -0.5261 0.6140 0.070 Uiso 1 1 d R . .
N2 N 0.51770(19) 0.21072(18) 0.40876(14) 0.0348(5) Uani 1 1 d . . .
N3 N 1.1957(2) -0.24588(19) 0.76724(15) 0.0408(5) Uani 1 1 d . . .
N4 N 1.9445(2) -0.2173(2) 0.80720(16) 0.0436(5) Uani 1 1 d . . .
C6 C 0.6010(6) 0.6514(4) 0.2881(4) 0.1163(19) Uani 1 1 d . . .
H6A H 0.6557 0.7013 0.3448 0.140 Uiso 1 1 calc R A 1
H6B H 0.5234 0.6758 0.2811 0.140 Uiso 1 1 calc R A 1
C7 C 0.5810(5) 0.5410(4) 0.2962(4) 0.0968(15) Uani 1 1 d . A .
H7A H 0.6581 0.5158 0.3024 0.116 Uiso 1 1 calc R . .
H7B H 0.5247 0.4911 0.2403 0.116 Uiso 1 1 calc R . .
C8 C 0.5295(5) 0.5341(3) 0.3771(3) 0.0863(14) Uani 1 1 d . . .
H8A H 0.5807 0.5892 0.4327 0.104 Uiso 1 1 calc R A .
H8B H 0.4479 0.5506 0.3677 0.104 Uiso 1 1 calc R . .
C9 C 0.5237(3) 0.4208(3) 0.3886(2) 0.0575(8) Uani 1 1 d . A .
C10 C 0.4157(3) 0.3447(3) 0.3619(2) 0.0565(8) Uani 1 1 d . . .
H10 H 0.3428 0.3625 0.3364 0.068 Uiso 1 1 calc R A .
C11 C 0.4156(3) 0.2423(3) 0.3730(2) 0.0449(6) Uani 1 1 d . A .
H11 H 0.3413 0.1926 0.3550 0.054 Uiso 1 1 calc R . .
C12 C 0.6230(3) 0.2849(2) 0.4344(2) 0.0452(7) Uani 1 1 d . A .
H12 H 0.6951 0.2654 0.4593 0.054 Uiso 1 1 calc R . .
C13 C 0.6285(3) 0.3888(3) 0.4252(3) 0.0587(8) Uani 1 1 d . . .
H13 H 0.7034 0.4376 0.4438 0.070 Uiso 1 1 calc R A .
C14 C 1.2308(3) -0.1526(3) 0.7501(2) 0.0565(8) Uani 1 1 d . . .
H14 H 1.1713 -0.1251 0.7177 0.068 Uiso 1 1 calc R . .
C15 C 1.3494(3) -0.0948(3) 0.7772(2) 0.0595(8) Uani 1 1 d . . .
H15 H 1.3682 -0.0305 0.7628 0.071 Uiso 1 1 calc R . .
C16 C 1.4400(3) -0.1316(3) 0.8256(2) 0.0534(8) Uani 1 1 d . . .
C17 C 1.4047(3) -0.2276(3) 0.8447(2) 0.0635(9) Uani 1 1 d . . .
H17 H 1.4627 -0.2555 0.8780 0.076 Uiso 1 1 calc R . .
C18 C 1.2832(3) -0.2824(3) 0.8145(2) 0.0523(7) Uani 1 1 d . . .
H18 H 1.2620 -0.3471 0.8278 0.063 Uiso 1 1 calc R . .
C19 C 1.5733(3) -0.0726(4) 0.8519(3) 0.0718(10) Uani 1 1 d . . .
H19A H 1.6180 -0.1205 0.8174 0.086 Uiso 1 1 calc R . .
H19B H 1.5767 -0.0066 0.8336 0.086 Uiso 1 1 calc R . .
C20 C 1.6370(3) -0.0399(3) 0.9508(2) 0.0691(11) Uani 1 1 d . . .
H20A H 1.6301 -0.1048 0.9705 0.083 Uiso 1 1 calc R . .
H20B H 1.5964 0.0124 0.9855 0.083 Uiso 1 1 calc R . .
C21 C 1.7732(3) 0.0126(3) 0.9722(2) 0.0567(8) Uani 1 1 d . . .
H21A H 1.7805 0.0813 0.9579 0.068 Uiso 1 1 calc R . .
H21B H 1.8105 0.0296 1.0369 0.068 Uiso 1 1 calc R . .
C22 C 1.8402(2) -0.0635(2) 0.9181(2) 0.0461(7) Uani 1 1 d . . .
C23 C 1.8666(3) -0.0507(3) 0.8401(2) 0.0553(8) Uani 1 1 d . . .
H23 H 1.8504 0.0107 0.8231 0.066 Uiso 1 1 calc R . .
C24 C 1.9170(3) -0.1285(2) 0.7870(2) 0.0508(7) Uani 1 1 d . . .
H24 H 1.9326 -0.1181 0.7341 0.061 Uiso 1 1 calc R . .
C25 C 1.9224(4) -0.2280(3) 0.8845(2) 0.0638(9) Uani 1 1 d . . .
H25 H 1.9423 -0.2886 0.9012 0.077 Uiso 1 1 calc R . .
C26 C 1.8715(3) -0.1538(3) 0.9409(2) 0.0639(9) Uani 1 1 d . . .
H26 H 1.8585 -0.1649 0.9942 0.077 Uiso 1 1 calc R . .
C27 C 0.6220(2) 0.1425(2) 0.65604(19) 0.0404(6) Uani 1 1 d . . .
C28 C 0.7007(2) 0.2409(2) 0.73137(17) 0.0372(6) Uani 1 1 d . . .
C29 C 0.7164(3) 0.2458(2) 0.82172(19) 0.0469(7) Uani 1 1 d . . .
H29 H 0.6780 0.1867 0.8353 0.056 Uiso 1 1 calc R . .
C30 C 0.7884(3) 0.3371(3) 0.8928(2) 0.0567(8) Uani 1 1 d . . .
C31 C 0.8512(3) 0.4206(3) 0.8701(2) 0.0541(8) Uani 1 1 d . . .
H31 H 0.9043 0.4800 0.9163 0.065 Uiso 1 1 calc R . .
C32 C 0.8361(2) 0.4172(2) 0.77916(19) 0.0408(6) Uani 1 1 d . . .
C33 C 0.7580(2) 0.3286(2) 0.71012(17) 0.0371(6) Uani 1 1 d . . .
H33 H 0.7438 0.3277 0.6497 0.045 Uiso 1 1 calc R . .
C34 C 0.9021(3) 0.5092(2) 0.75536(19) 0.0418(6) Uani 1 1 d . . .
C35 C 0.7963(5) 0.3446(4) 0.9912(2) 0.0942(16) Uani 1 1 d . . .
H35A H 0.7470 0.2795 0.9931 0.141 Uiso 0.50 1 calc PR . .
H35B H 0.7671 0.4087 1.0204 0.141 Uiso 0.50 1 calc PR . .
H35C H 0.8799 0.3503 1.0225 0.141 Uiso 0.50 1 calc PR . .
H35D H 0.8490 0.4128 1.0309 0.141 Uiso 0.50 1 calc PR . .
H35E H 0.8289 0.2836 1.0036 0.141 Uiso 0.50 1 calc PR . .
H35F H 0.7161 0.3420 1.0015 0.141 Uiso 0.50 1 calc PR . .
C36 C 0.7029(2) -0.0492(2) 0.46780(18) 0.0387(6) Uani 1 1 d . . .
C37 C 0.8134(2) -0.0963(2) 0.45224(18) 0.0365(6) Uani 1 1 d . . .
C38 C 0.8574(2) -0.1627(2) 0.50248(17) 0.0356(5) Uani 1 1 d . . .
H38 H 0.8204 -0.1744 0.5471 0.043 Uiso 1 1 calc R . .
C39 C 0.9559(2) -0.2116(2) 0.48656(17) 0.0350(5) Uani 1 1 d . . .
C40 C 1.0107(3) -0.1938(2) 0.4195(2) 0.0437(6) Uani 1 1 d . . .
H40 H 1.0759 -0.2275 0.4081 0.052 Uiso 1 1 calc R . .
C41 C 0.9699(3) -0.1268(3) 0.3696(2) 0.0481(7) Uani 1 1 d . . .
C42 C 0.8711(3) -0.0785(2) 0.3865(2) 0.0443(6) Uani 1 1 d . . .
H42 H 0.8428 -0.0334 0.3532 0.053 Uiso 1 1 calc R . .
C43 C 1.0030(2) -0.2822(2) 0.54210(18) 0.0349(5) Uani 1 1 d . . .
C44 C 1.0328(4) -0.1057(4) 0.2988(3) 0.0735(11) Uani 1 1 d . . .
H44A H 0.9795 -0.0790 0.2578 0.110 Uiso 1 1 calc R . .
H44B H 1.0519 -0.1734 0.2650 0.110 Uiso 1 1 calc R . .
H44C H 1.1070 -0.0515 0.3289 0.110 Uiso 1 1 calc R . .

loop_
_atom_site_aniso_label
_atom_site_aniso_U_11
_atom_site_aniso_U_22
_atom_site_aniso_U_33
_atom_site_aniso_U_23
_atom_site_aniso_U_13
_atom_site_aniso_U_12
C1 0.222(5) 0.190(5) 0.177(5) 0.115(4) 0.096(4) 0.073(4)
C2 0.190(4) 0.178(4) 0.177(4) 0.109(4) 0.087(3) 0.067(4)
C3 0.177(4) 0.157(3) 0.171(3) 0.112(3) 0.102(3) 0.054(3)
C4 0.179(4) 0.148(4) 0.176(4) 0.090(3) 0.108(3) 0.055(3)
C5 0.197(4) 0.161(4) 0.187(4) 0.088(3) 0.115(3) 0.058(3)
N1 0.228(4) 0.174(4) 0.183(4) 0.108(3) 0.111(4) 0.060(4)
C1' 0.222(5) 0.190(5) 0.177(5) 0.115(4) 0.096(4) 0.073(4)
C2' 0.190(4) 0.178(4) 0.177(4) 0.109(4) 0.087(3) 0.067(4)
C3' 0.177(4) 0.157(3) 0.171(3) 0.112(3) 0.102(3) 0.054(3)
C4' 0.179(4) 0.148(4) 0.176(4) 0.090(3) 0.108(3) 0.055(3)
C5' 0.197(4) 0.161(4) 0.187(4) 0.088(3) 0.115(3) 0.058(3)
N1' 0.228(4) 0.174(4) 0.183(4) 0.108(3) 0.111(4) 0.060(4)
Co1 0.0358(2) 0.02998(19) 0.03098(19) 0.01240(14) 0.01023(14) 0.00771(14)
Co2 0.0361(2) 0.0352(2) 0.0382(2) 0.01554(15) 0.00903(15) 0.00738(14)
O1 0.0535(11) 0.0499(11) 0.0409(10) 0.0227(9) 0.0188(9) 0.0246(9)
O2 0.0472(11) 0.0448(11) 0.0529(11) 0.0208(9) 0.0215(9) 0.0213(9)
O3 0.0498(11) 0.0598(13) 0.0512(12) 0.0297(10) 0.0192(9) 0.0294(10)
O4 0.0407(10) 0.0531(12) 0.0658(13) 0.0293(10) 0.0275(10) 0.0184(9)
O5 0.0647(13) 0.0472(12) 0.0345(11) 0.0028(9) -0.0056(9) 0.0110(10)
O6 0.0606(13) 0.0394(11) 0.0477(12) 0.0028(9) 0.0135(10) -0.0091(9)
O7 0.0459(11) 0.0516(12) 0.0493(12) 0.0253(10) 0.0036(9) 0.0014(9)
O8 0.0419(10) 0.0429(11) 0.0492(11) 0.0193(9) 0.0013(9) -0.0029(8)
O9 0.0522(11) 0.0400(11) 0.0502(11) 0.0163(9) 0.0152(9) 0.0128(9)
N2 0.0359(11) 0.0373(11) 0.0360(11) 0.0160(9) 0.0121(9) 0.0091(9)
N3 0.0400(12) 0.0412(13) 0.0412(12) 0.0122(10) 0.0125(10) 0.0066(10)
N4 0.0442(13) 0.0451(13) 0.0451(13) 0.0152(11) 0.0174(10) 0.0101(10)
C6 0.162(5) 0.082(3) 0.140(5) 0.063(3) 0.075(4) 0.028(3)
C7 0.146(4) 0.065(3) 0.108(4) 0.050(3) 0.060(3) 0.024(3)
C8 0.137(4) 0.058(2) 0.101(3) 0.049(2) 0.065(3) 0.039(2)
C9 0.083(2) 0.0488(18) 0.067(2) 0.0332(16) 0.0448(18) 0.0288(17)
C10 0.0611(19) 0.066(2) 0.063(2) 0.0394(17) 0.0242(16) 0.0295(17)
C11 0.0394(14) 0.0530(17) 0.0475(16) 0.0258(14) 0.0086(12) 0.0094(12)
C12 0.0385(14) 0.0458(16) 0.0584(17) 0.0231(14) 0.0188(13) 0.0077(12)
C13 0.0582(19) 0.0465(17) 0.079(2) 0.0254(16) 0.0324(17) 0.0001(14)
C14 0.0481(17) 0.0522(18) 0.070(2) 0.0284(16) 0.0082(15) 0.0042(14)
C15 0.0549(19) 0.0561(19) 0.066(2) 0.0255(17) 0.0127(16) -0.0023(15)
C16 0.0470(17) 0.0587(19) 0.0490(17) 0.0100(15) 0.0171(14) -0.0005(14)
C17 0.0470(18) 0.077(2) 0.065(2) 0.0265(19) 0.0015(15) 0.0177(16)
C18 0.0500(17) 0.0522(18) 0.0537(18) 0.0224(15) 0.0069(14) 0.0051(14)
C19 0.0496(19) 0.093(3) 0.069(2) 0.029(2) 0.0135(17) -0.0040(18)
C20 0.0443(17) 0.086(3) 0.060(2) -0.0057(19) 0.0226(15) 0.0040(17)
C21 0.0433(16) 0.0572(19) 0.0529(18) -0.0065(15) 0.0157(14) 0.0012(14)
C22 0.0333(13) 0.0468(16) 0.0474(16) 0.0013(13) 0.0120(12) -0.0015(12)
C23 0.064(2) 0.0428(16) 0.070(2) 0.0203(15) 0.0352(17) 0.0144(14)
C24 0.0635(19) 0.0439(16) 0.0581(18) 0.0218(14) 0.0346(15) 0.0131(14)
C25 0.085(2) 0.069(2) 0.057(2) 0.0318(18) 0.0332(18) 0.0350(19)
C26 0.078(2) 0.079(2) 0.0477(18) 0.0250(17) 0.0314(17) 0.0247(19)
C27 0.0364(14) 0.0371(14) 0.0398(15) 0.0032(11) 0.0066(11) 0.0061(11)
C28 0.0392(14) 0.0339(13) 0.0325(13) 0.0061(11) 0.0049(11) 0.0032(11)
C29 0.0553(17) 0.0399(15) 0.0403(15) 0.0147(12) 0.0064(13) -0.0039(13)
C30 0.073(2) 0.0516(18) 0.0332(15) 0.0139(13) 0.0002(14) -0.0090(15)
C31 0.066(2) 0.0442(16) 0.0358(15) 0.0090(13) -0.0040(13) -0.0117(14)
C32 0.0416(14) 0.0381(14) 0.0391(14) 0.0130(12) 0.0051(11) 0.0021(11)
C33 0.0390(13) 0.0399(14) 0.0311(12) 0.0111(11) 0.0071(10) 0.0064(11)
C34 0.0457(15) 0.0367(14) 0.0400(14) 0.0113(12) 0.0084(12) 0.0037(12)
C35 0.143(4) 0.078(3) 0.0342(17) 0.0160(18) 0.001(2) -0.032(3)
C36 0.0366(13) 0.0397(14) 0.0413(14) 0.0136(12) 0.0100(11) 0.0114(11)
C37 0.0349(13) 0.0385(14) 0.0407(14) 0.0163(11) 0.0126(11) 0.0110(11)
C38 0.0346(13) 0.0419(14) 0.0358(13) 0.0165(11) 0.0138(10) 0.0097(11)
C39 0.0365(13) 0.0352(13) 0.0364(13) 0.0133(11) 0.0120(11) 0.0093(10)
C40 0.0463(15) 0.0483(16) 0.0495(16) 0.0210(13) 0.0258(13) 0.0208(13)
C41 0.0555(17) 0.0531(17) 0.0532(17) 0.0291(14) 0.0295(14) 0.0188(14)
C42 0.0509(16) 0.0488(16) 0.0481(16) 0.0283(13) 0.0210(13) 0.0194(13)
C43 0.0320(12) 0.0339(13) 0.0389(14) 0.0116(11) 0.0091(10) 0.0072(10)
C44 0.091(3) 0.090(3) 0.083(3) 0.055(2) 0.059(2) 0.045(2)

loop_
_atom_type_symbol
_atom_type_description
_atom_type_scat_dispersion_real
_atom_type_scat_dispersion_imag
_atom_type_scat_source
C C 0.0033 0.0016 'International Tables Vol C Tables 4.2.6.8 and 6.1.1.4'
H H 0.0000 0.0000 'International Tables Vol C Tables 4.2.6.8 and 6.1.1.4'
N N 0.0061 0.0033 'International Tables Vol C Tables 4.2.6.8 and 6.1.1.4'
O O 0.0106 0.0060 'International Tables Vol C Tables 4.2.6.8 and 6.1.1.4'
Co Co 0.3494 0.9721 'International Tables Vol C Tables 4.2.6.8 and 6.1.1.4'

loop_
_geom_angle_atom_site_label_1
_geom_angle_atom_site_label_2
_geom_angle_atom_site_label_3
_geom_angle
_geom_angle_site_symmetry_1
_geom_angle_site_symmetry_3
_geom_angle_publ_flag
C2 C1 N1 120.1 . . ?
C2 C1 H1 119.9 . . ?
N1 C1 H1 119.9 . . ?
C1 C2 C3 119.7 . . ?
C1 C2 H2 120.2 . . ?
C3 C2 H2 120.2 . . ?
C4 C3 C2 119.8 . . ?
C4 C3 C6 127.6(4) . . ?
C2 C3 C6 110.7(4) . . ?
C5 C4 C3 120.0 . . ?
C5 C4 H4 120.0 . . ?
C3 C4 H4 120.0 . . ?
C4 C5 N1 120.2 . . ?
C4 C5 H5 119.9 . . ?
N1 C5 H5 119.9 . . ?
C5 N1 C1 120.2 . . ?
N1' C1' C2' 120.0 . . ?
N1' C1' H1' 120.0 . . ?
C2' C1' H1' 120.0 . . ?
C1' C2' C3' 120.2 . . ?
C1' C2' H2' 119.9 . . ?
C3' C2' H2' 119.9 . . ?
C2' C3' C4' 119.5 . . ?
C2' C3' C6 119.8(5) . . ?
C4' C3' C6 119.5(5) . . ?
C5' C4' C3' 120.3 . . ?
C5' C4' H4' 119.8 . . ?
C3' C4' H4' 119.8 . . ?
C4' C5' N1' 119.9 . . ?
C4' C5' H5' 120.1 . . ?
N1' C5' H5' 120.1 . . ?
C1' N1' C5' 120.2 . . ?
O3 Co1 O6 91.46(9) . 2_656 ?
O3 Co1 O4 162.09(8) . 2_656 ?
O6 Co1 O4 88.54(9) 2_656 2_656 ?
O3 Co1 N2 105.08(8) . . ?
O6 Co1 N2 106.22(9) 2_656 . ?
O4 Co1 N2 92.08(8) 2_656 . ?
O3 Co1 O5 88.83(9) . . ?
O6 Co1 O5 161.76(9) 2_656 . ?
O4 Co1 O5 85.67(9) 2_656 . ?
N2 Co1 O5 91.28(9) . . ?
O3 Co1 Co1 89.38(6) . 2_656 ?
O6 Co1 Co1 95.27(7) 2_656 2_656 ?
O4 Co1 Co1 72.80(6) 2_656 2_656 ?
N2 Co1 Co1 153.49(6) . 2_656 ?
O5 Co1 Co1 66.49(7) . 2_656 ?
O1 Co2 O9 91.39(8) . . ?
O1 Co2 N3 93.27(9) . . ?
O9 Co2 N3 87.65(8) . . ?
O1 Co2 O8 164.15(8) . 1_545 ?
O9 Co2 O8 88.91(8) . 1_545 ?
N3 Co2 O8 102.57(8) . 1_545 ?
O1 Co2 O7 102.90(8) . 1_545 ?
O9 Co2 O7 88.02(8) . 1_545 ?
N3 Co2 O7 163.35(8) . 1_545 ?
O8 Co2 O7 61.27(7) 1_545 1_545 ?
O1 Co2 N4 90.26(8) . 1_455 ?
O9 Co2 N4 178.33(8) . 1_455 ?
N3 Co2 N4 91.96(9) . 1_455 ?
O8 Co2 N4 89.59(9) 1_545 1_455 ?
O7 Co2 N4 91.90(9) 1_545 1_455 ?
O1 Co2 C34 133.44(9) . 1_545 ?
O9 Co2 C34 87.97(9) . 1_545 ?
N3 Co2 C34 133.17(9) . 1_545 ?
O8 Co2 C34 30.74(8) 1_545 1_545 ?
O7 Co2 C34 30.53(8) 1_545 1_545 ?
N4 Co2 C34 91.11(9) 1_455 1_545 ?
C43 O1 Co2 130.97(17) . . ?
C36 O3 Co1 116.35(18) . . ?
C36 O4 Co1 135.81(18) . 2_656 ?
C27 O5 Co1 144.1(2) . . ?
C27 O6 Co1 109.50(18) . 2_656 ?
C34 O7 Co2 88.74(16) . 1_565 ?
C34 O8 Co2 88.92(16) . 1_565 ?
Co2 O9 H1W 109.5 . . ?
Co2 O9 H2W 110.3 . . ?
H1W O9 H2W 110.6 . . ?
C12 N2 C11 116.7(2) . . ?
C12 N2 Co1 121.10(18) . . ?
C11 N2 Co1 121.59(18) . . ?
C18 N3 C14 116.4(3) . . ?
C18 N3 Co2 120.0(2) . . ?
C14 N3 Co2 123.4(2) . . ?
C24 N4 C25 116.2(3) . . ?
C24 N4 Co2 121.29(19) . 1_655 ?
C25 N4 Co2 122.5(2) . 1_655 ?
C7 C6 C3 115.7(5) . . ?
C7 C6 C3' 115.7(5) . . ?
C7 C6 H6A 108.4 . . ?
C3 C6 H6A 108.4 . . ?
C3' C6 H6A 108.4 . . ?
C7 C6 H6B 108.4 . . ?
C3 C6 H6B 108.4 . . ?
C3' C6 H6B 108.4 . . ?
H6A C6 H6B 107.4 . . ?
C6 C7 C8 114.1(4) . . ?
C6 C7 H7A 108.7 . . ?
C8 C7 H7A 108.7 . . ?
C6 C7 H7B 108.7 . . ?
C8 C7 H7B 108.7 . . ?
H7A C7 H7B 107.6 . . ?
C9 C8 C7 111.9(3) . . ?
C9 C8 H8A 109.2 . . ?
C7 C8 H8A 109.2 . . ?
C9 C8 H8B 109.2 . . ?
C7 C8 H8B 109.2 . . ?
H8A C8 H8B 107.9 . . ?
C10 C9 C13 117.0(3) . . ?
C10 C9 C8 122.3(4) . . ?
C13 C9 C8 120.7(4) . . ?
C9 C10 C11 120.0(3) . . ?
C9 C10 H10 120.0 . . ?
C11 C10 H10 120.0 . . ?
N2 C11 C10 123.2(3) . . ?
N2 C11 H11 118.4 . . ?
C10 C11 H11 118.4 . . ?
N2 C12 C13 122.6(3) . . ?
N2 C12 H12 118.7 . . ?
C13 C12 H12 118.7 . . ?
C9 C13 C12 120.5(3) . . ?
C9 C13 H13 119.7 . . ?
C12 C13 H13 119.7 . . ?
N3 C14 C15 124.1(3) . . ?
N3 C14 H14 118.0 . . ?
C15 C14 H14 118.0 . . ?
C16 C15 C14 120.0(3) . . ?
C16 C15 H15 120.0 . . ?
C14 C15 H15 120.0 . . ?
C15 C16 C17 116.5(3) . . ?
C15 C16 C19 121.1(3) . . ?
C17 C16 C19 122.3(3) . . ?
C16 C17 C18 120.4(3) . . ?
C16 C17 H17 119.8 . . ?
C18 C17 H17 119.8 . . ?
N3 C18 C17 122.5(3) . . ?
N3 C18 H18 118.7 . . ?
C17 C18 H18 118.7 . . ?
C20 C19 C16 115.5(3) . . ?
C20 C19 H19A 108.4 . . ?
C16 C19 H19A 108.4 . . ?
C20 C19 H19B 108.4 . . ?
C16 C19 H19B 108.4 . . ?
H19A C19 H19B 107.5 . . ?
C19 C20 C21 113.0(3) . . ?
C19 C20 H20A 109.0 . . ?
C21 C20 H20A 109.0 . . ?
C19 C20 H20B 109.0 . . ?
C21 C20 H20B 109.0 . . ?
H20A C20 H20B 107.8 . . ?
C22 C21 C20 111.4(3) . . ?
C22 C21 H21A 109.3 . . ?
C20 C21 H21A 109.3 . . ?
C22 C21 H21B 109.3 . . ?
C20 C21 H21B 109.3 . . ?
H21A C21 H21B 108.0 . . ?
C23 C22 C26 116.5(3) . . ?
C23 C22 C21 121.8(3) . . ?
C26 C22 C21 121.6(3) . . ?
C22 C23 C24 120.3(3) . . ?
C22 C23 H23 119.9 . . ?
C24 C23 H23 119.9 . . ?
N4 C24 C23 123.6(3) . . ?
N4 C24 H24 118.2 . . ?
C23 C24 H24 118.2 . . ?
N4 C25 C26 123.5(3) . . ?
N4 C25 H25 118.2 . . ?
C26 C25 H25 118.2 . . ?
C22 C26 C25 119.9(3) . . ?
C22 C26 H26 120.0 . . ?
C25 C26 H26 120.0 . . ?
O5 C27 O6 124.5(3) . . ?
O5 C27 C28 117.2(3) . . ?
O6 C27 C28 118.3(2) . . ?
C29 C28 C33 119.8(2) . . ?
C29 C28 C27 120.8(2) . . ?
C33 C28 C27 119.5(2) . . ?
C28 C29 C30 121.6(3) . . ?
C28 C29 H29 119.2 . . ?
C30 C29 H29 119.2 . . ?
C31 C30 C29 117.8(3) . . ?
C31 C30 C35 121.6(3) . . ?
C29 C30 C35 120.6(3) . . ?
C30 C31 C32 121.3(3) . . ?
C30 C31 H31 119.4 . . ?
C32 C31 H31 119.4 . . ?
C33 C32 C31 119.6(3) . . ?
C33 C32 C34 119.5(2) . . ?
C31 C32 C34 121.0(2) . . ?
C32 C33 C28 119.8(2) . . ?
C32 C33 H33 120.1 . . ?
C28 C33 H33 120.1 . . ?
O7 C34 O8 121.1(3) . . ?
O7 C34 C32 119.7(2) . . ?
O8 C34 C32 119.2(2) . . ?
O7 C34 Co2 60.73(14) . 1_565 ?
O8 C34 Co2 60.34(14) . 1_565 ?
C32 C34 Co2 179.0(2) . 1_565 ?
C30 C35 H35A 109.5 . . ?
C30 C35 H35B 109.5 . . ?
H35A C35 H35B 109.5 . . ?
C30 C35 H35C 109.5 . . ?
H35A C35 H35C 109.5 . . ?
H35B C35 H35C 109.5 . . ?
C30 C35 H35D 109.5 . . ?
H35A C35 H35D 141.1 . . ?
H35B C35 H35D 56.3 . . ?
H35C C35 H35D 56.3 . . ?
C30 C35 H35E 109.5 . . ?
H35A C35 H35E 56.3 . . ?
H35B C35 H35E 141.1 . . ?
H35C C35 H35E 56.3 . . ?
H35D C35 H35E 109.5 . . ?
C30 C35 H35F 109.5 . . ?
H35A C35 H35F 56.3 . . ?
H35B C35 H35F 56.3 . . ?
H35C C35 H35F 141.1 . . ?
H35D C35 H35F 109.5 . . ?
H35E C35 H35F 109.5 . . ?
O4 C36 O3 125.3(2) . . ?
O4 C36 C37 116.2(2) . . ?
O3 C36 C37 118.6(2) . . ?
C38 C37 C42 118.9(2) . . ?
C38 C37 C36 119.3(2) . . ?
C42 C37 C36 121.8(2) . . ?
C39 C38 C37 120.6(2) . . ?
C39 C38 H38 119.7 . . ?
C37 C38 H38 119.7 . . ?
C38 C39 C40 119.4(2) . . ?
C38 C39 C43 119.9(2) . . ?
C40 C39 C43 120.7(2) . . ?
C41 C40 C39 121.1(2) . . ?
C41 C40 H40 119.4 . . ?
C39 C40 H40 119.4 . . ?
C40 C41 C42 118.6(3) . . ?
C40 C41 C44 120.4(3) . . ?
C42 C41 C44 120.9(3) . . ?
C41 C42 C37 121.4(3) . . ?
C41 C42 H42 119.3 . . ?
C37 C42 H42 119.3 . . ?
O2 C43 O1 125.2(2) . . ?
O2 C43 C39 119.0(2) . . ?
O1 C43 C39 115.8(2) . . ?
C41 C44 H44A 109.5 . . ?
C41 C44 H44B 109.5 . . ?
H44A C44 H44B 109.5 . . ?
C41 C44 H44C 109.5 . . ?
H44A C44 H44C 109.5 . . ?
H44B C44 H44C 109.5 . . ?

loop_
_geom_bond_atom_site_label_1
_geom_bond_atom_site_label_2
_geom_bond_distance
_geom_bond_site_symmetry_2
_geom_bond_publ_flag
C1 C2 1.338(3) . ?
C1 N1 1.352(3) . ?
C1 H1 0.9300 . ?
C2 C3 1.362(3) . ?
C2 H2 0.9300 . ?
C3 C4 1.349(3) . ?
C3 C6 1.500(7) . ?
C4 C5 1.341(3) . ?
C4 H4 0.9300 . ?
C5 N1 1.341(3) . ?
C5 H5 0.9300 . ?
C1' N1' 1.471(3) . ?
C1' C2' 1.479(3) . ?
C1' H1' 0.9300 . ?
C2' C3' 1.481(3) . ?
C2' H2' 0.9300 . ?
C3' C4' 1.483(3) . ?
C3' C6 1.500(7) . ?
C4' C5' 1.474(3) . ?
C4' H4' 0.9300 . ?
C5' N1' 1.483(3) . ?
C5' H5' 0.9300 . ?
Co1 O3 2.0210(19) . ?
Co1 O6 2.029(2) 2_656 ?
Co1 O4 2.0552(19) 2_656 ?
Co1 N2 2.070(2) . ?
Co1 O5 2.0831(19) . ?
Co1 Co1 2.8719(8) 2_656 ?
Co2 O1 2.0366(19) . ?
Co2 O9 2.135(2) . ?
Co2 N3 2.135(2) . ?
Co2 O8 2.149(2) 1_545 ?
Co2 O7 2.158(2) 1_545 ?
Co2 N4 2.176(2) 1_455 ?
Co2 C34 2.473(3) 1_545 ?
O1 C43 1.272(3) . ?
O2 C43 1.251(3) . ?
O3 C36 1.265(3) . ?
O4 C36 1.261(3) . ?
O4 Co1 2.0551(19) 2_656 ?
O5 C27 1.255(3) . ?
O6 C27 1.265(3) . ?
O6 Co1 2.029(2) 2_656 ?
O7 C34 1.257(3) . ?
O7 Co2 2.158(2) 1_565 ?
O8 C34 1.264(3) . ?
O8 Co2 2.149(2) 1_565 ?
O9 H1W 0.8200 . ?
O9 H2W 0.8348 . ?
N2 C12 1.342(3) . ?
N2 C11 1.347(3) . ?
N3 C18 1.334(4) . ?
N3 C14 1.334(4) . ?
N4 C24 1.326(4) . ?
N4 C25 1.336(4) . ?
N4 Co2 2.176(2) 1_655 ?
C6 C7 1.456(6) . ?
C6 H6A 0.9700 . ?
C6 H6B 0.9700 . ?
C7 C8 1.533(6) . ?
C7 H7A 0.9700 . ?
C7 H7B 0.9700 . ?
C8 C9 1.513(4) . ?
C8 H8A 0.9700 . ?
C8 H8B 0.9700 . ?
C9 C10 1.376(5) . ?
C9 C13 1.378(5) . ?
C10 C11 1.377(4) . ?
C10 H10 0.9300 . ?
C11 H11 0.9300 . ?
C12 C13 1.381(4) . ?
C12 H12 0.9300 . ?
C13 H13 0.9300 . ?
C14 C15 1.374(4) . ?
C14 H14 0.9300 . ?
C15 C16 1.368(5) . ?
C15 H15 0.9300 . ?
C16 C17 1.384(5) . ?
C16 C19 1.523(4) . ?
C17 C18 1.389(5) . ?
C17 H17 0.9300 . ?
C18 H18 0.9300 . ?
C19 C20 1.490(5) . ?
C19 H19A 0.9700 . ?
C19 H19B 0.9700 . ?
C20 C21 1.538(4) . ?
C20 H20A 0.9700 . ?
C20 H20B 0.9700 . ?
C21 C22 1.501(4) . ?
C21 H21A 0.9700 . ?
C21 H21B 0.9700 . ?
C22 C23 1.375(4) . ?
C22 C26 1.377(5) . ?
C23 C24 1.381(4) . ?
C23 H23 0.9300 . ?
C24 H24 0.9300 . ?
C25 C26 1.384(5) . ?
C25 H25 0.9300 . ?
C26 H26 0.9300 . ?
C27 C28 1.494(4) . ?
C28 C29 1.382(4) . ?
C28 C33 1.390(4) . ?
C29 C30 1.391(4) . ?
C29 H29 0.9300 . ?
C30 C31 1.388(4) . ?
C30 C35 1.512(4) . ?
C31 C32 1.397(4) . ?
C31 H31 0.9300 . ?
C32 C33 1.384(4) . ?
C32 C34 1.500(4) . ?
C33 H33 0.9300 . ?
C34 Co2 2.473(3) 1_565 ?
C35 H35A 0.9600 . ?
C35 H35B 0.9600 . ?
C35 H35C 0.9600 . ?
C35 H35D 0.9600 . ?
C35 H35E 0.9600 . ?
C35 H35F 0.9600 . ?
C36 C37 1.499(4) . ?
C37 C38 1.392(4) . ?
C37 C42 1.394(4) . ?
C38 C39 1.387(4) . ?
C38 H38 0.9300 . ?
C39 C40 1.394(4) . ?
C39 C43 1.504(4) . ?
C40 C41 1.384(4) . ?
C40 H40 0.9300 . ?
C41 C42 1.390(4) . ?
C41 C44 1.514(4) . ?
C42 H42 0.9300 . ?
C44 H44A 0.9600 . ?
C44 H44B 0.9600 . ?
C44 H44C 0.9600 . ?

loop_
_geom_hbond_atom_site_label_D
_geom_hbond_atom_site_label_H
_geom_hbond_atom_site_label_A
_geom_hbond_distance_DH
_geom_hbond_distance_HA
_geom_hbond_distance_DA
_geom_hbond_angle_DHA
_geom_hbond_site_symmetry_A
O9 H1W O2 0.82 1.94 2.676(3) 149.7 .
O9 H2W O2 0.83 2.21 2.877(3) 137.1 2_746

loop_
_geom_torsion_atom_site_label_1
_geom_torsion_atom_site_label_2
_geom_torsion_atom_site_label_3
_geom_torsion_atom_site_label_4
_geom_torsion
_geom_torsion_site_symmetry_1
_geom_torsion_site_symmetry_2
_geom_torsion_site_symmetry_3
_geom_torsion_site_symmetry_4
_geom_torsion_publ_flag
N1 C1 C2 C3 0.4 . . . . ?
C1 C2 C3 C4 0.5 . . . . ?
C1 C2 C3 C6 165.9(6) . . . . ?
C2 C3 C4 C5 -0.9 . . . . ?
C6 C3 C4 C5 -163.5(7) . . . . ?
C3 C4 C5 N1 0.3 . . . . ?
C4 C5 N1 C1 0.7 . . . . ?
C2 C1 N1 C5 -1.0 . . . . ?
N1' C1' C2' C3' -0.2 . . . . ?
C1' C2' C3' C4' -0.4 . . . . ?
C1' C2' C3' C6 -167.9(5) . . . . ?
C2' C3' C4' C5' 0.9 . . . . ?
C6 C3' C4' C5' 168.4(6) . . . . ?
C3' C4' C5' N1' -0.8 . . . . ?
C2' C1' N1' C5' 0.3 . . . . ?
C4' C5' N1' C1' 0.2 . . . . ?
O9 Co2 O1 C43 -14.9(2) . . . . ?
N3 Co2 O1 C43 72.9(2) . . . . ?
O8 Co2 O1 C43 -105.8(3) 1_545 . . . ?
O7 Co2 O1 C43 -103.1(2) 1_545 . . . ?
N4 Co2 O1 C43 164.8(2) 1_455 . . . ?
C34 Co2 O1 C43 -103.4(2) 1_545 . . . ?
O6 Co1 O3 C36 -94.5(2) 2_656 . . . ?
O4 Co1 O3 C36 -4.7(4) 2_656 . . . ?
N2 Co1 O3 C36 158.3(2) . . . . ?
O5 Co1 O3 C36 67.3(2) . . . . ?
Co1 Co1 O3 C36 0.8(2) 2_656 . . . ?
O3 Co1 O5 C27 -87.0(3) . . . . ?
O6 Co1 O5 C27 4.1(5) 2_656 . . . ?
O4 Co1 O5 C27 76.0(3) 2_656 . . . ?
N2 Co1 O5 C27 168.0(3) . . . . ?
Co1 Co1 O5 C27 2.9(3) 2_656 . . . ?
O3 Co1 N2 C12 -38.4(2) . . . . ?
O6 Co1 N2 C12 -134.5(2) 2_656 . . . ?
O4 Co1 N2 C12 136.4(2) 2_656 . . . ?
O5 Co1 N2 C12 50.7(2) . . . . ?
Co1 Co1 N2 C12 82.6(2) 2_656 . . . ?
O3 Co1 N2 C11 150.8(2) . . . . ?
O6 Co1 N2 C11 54.7(2) 2_656 . . . ?
O4 Co1 N2 C11 -34.3(2) 2_656 . . . ?
O5 Co1 N2 C11 -120.1(2) . . . . ?
Co1 Co1 N2 C11 -88.2(2) 2_656 . . . ?
O1 Co2 N3 C18 -156.8(2) . . . . ?
O9 Co2 N3 C18 -65.5(2) . . . . ?
O8 Co2 N3 C18 22.8(2) 1_545 . . . ?
O7 Co2 N3 C18 9.5(4) 1_545 . . . ?
N4 Co2 N3 C18 112.8(2) 1_455 . . . ?
C34 Co2 N3 C18 19.5(3) 1_545 . . . ?
O1 Co2 N3 C14 18.7(3) . . . . ?
O9 Co2 N3 C14 110.0(3) . . . . ?
O8 Co2 N3 C14 -161.6(2) 1_545 . . . ?
O7 Co2 N3 C14 -174.9(3) 1_545 . . . ?
N4 Co2 N3 C14 -71.6(3) 1_455 . . . ?
C34 Co2 N3 C14 -165.0(2) 1_545 . . . ?
C4 C3 C6 C7 -44.4(9) . . . . ?
C2 C3 C6 C7 151.6(5) . . . . ?
C2' C3' C6 C7 97.0(6) . . . . ?
C4' C3' C6 C7 -70.4(7) . . . . ?
C3 C6 C7 C8 178.9(5) . . . . ?
C3' C6 C7 C8 178.9(5) . . . . ?
C6 C7 C8 C9 -173.7(5) . . . . ?
C7 C8 C9 C10 -103.5(5) . . . . ?
C7 C8 C9 C13 75.3(5) . . . . ?
C13 C9 C10 C11 0.6(5) . . . . ?
C8 C9 C10 C11 179.3(3) . . . . ?
C12 N2 C11 C10 0.3(4) . . . . ?
Co1 N2 C11 C10 171.4(2) . . . . ?
C9 C10 C11 N2 -0.6(5) . . . . ?
C11 N2 C12 C13 0.0(4) . . . . ?
Co1 N2 C12 C13 -171.2(2) . . . . ?
C10 C9 C13 C12 -0.3(5) . . . . ?
C8 C9 C13 C12 -179.1(3) . . . . ?
N2 C12 C13 C9 0.1(5) . . . . ?
C18 N3 C14 C15 0.6(5) . . . . ?
Co2 N3 C14 C15 -175.1(3) . . . . ?
N3 C14 C15 C16 -0.5(6) . . . . ?
C14 C15 C16 C17 -0.2(5) . . . . ?
C14 C15 C16 C19 176.5(3) . . . . ?
C15 C16 C17 C18 0.7(5) . . . . ?
C19 C16 C17 C18 -176.0(3) . . . . ?
C14 N3 C18 C17 -0.1(5) . . . . ?
Co2 N3 C18 C17 175.8(3) . . . . ?
C16 C17 C18 N3 -0.6(5) . . . . ?
C15 C16 C19 C20 126.8(4) . . . . ?
C17 C16 C19 C20 -56.6(5) . . . . ?
C16 C19 C20 C21 176.3(3) . . . . ?
C19 C20 C21 C22 -57.0(5) . . . . ?
C20 C21 C22 C23 100.2(4) . . . . ?
C20 C21 C22 C26 -75.7(4) . . . . ?
C26 C22 C23 C24 2.7(5) . . . . ?
C21 C22 C23 C24 -173.4(3) . . . . ?
C25 N4 C24 C23 -1.0(5) . . . . ?
Co2 N4 C24 C23 176.2(3) 1_655 . . . ?
C22 C23 C24 N4 -1.0(5) . . . . ?
C24 N4 C25 C26 1.3(5) . . . . ?
Co2 N4 C25 C26 -175.9(3) 1_655 . . . ?
C23 C22 C26 C25 -2.4(5) . . . . ?
C21 C22 C26 C25 173.7(3) . . . . ?
N4 C25 C26 C22 0.4(6) . . . . ?
Co1 O5 C27 O6 -4.7(5) . . . . ?
Co1 O5 C27 C28 174.9(2) . . . . ?
Co1 O6 C27 O5 2.7(4) 2_656 . . . ?
Co1 O6 C27 C28 -176.94(18) 2_656 . . . ?
O5 C27 C28 C29 168.8(3) . . . . ?
O6 C27 C28 C29 -11.5(4) . . . . ?
O5 C27 C28 C33 -10.7(4) . . . . ?
O6 C27 C28 C33 168.9(3) . . . . ?
C33 C28 C29 C30 0.1(5) . . . . ?
C27 C28 C29 C30 -179.4(3) . . . . ?
C28 C29 C30 C31 -4.3(5) . . . . ?
C28 C29 C30 C35 175.2(4) . . . . ?
C29 C30 C31 C32 4.5(6) . . . . ?
C35 C30 C31 C32 -175.0(4) . . . . ?
C30 C31 C32 C33 -0.6(5) . . . . ?
C30 C31 C32 C34 178.6(3) . . . . ?
C31 C32 C33 C28 -3.7(4) . . . . ?
C34 C32 C33 C28 177.2(3) . . . . ?
C29 C28 C33 C32 3.9(4) . . . . ?
C27 C28 C33 C32 -176.6(2) . . . . ?
Co2 O7 C34 O8 0.8(3) 1_565 . . . ?
Co2 O7 C34 C32 -179.0(2) 1_565 . . . ?
Co2 O8 C34 O7 -0.8(3) 1_565 . . . ?
Co2 O8 C34 C32 179.0(2) 1_565 . . . ?
C33 C32 C34 O7 33.3(4) . . . . ?
C31 C32 C34 O7 -145.9(3) . . . . ?
C33 C32 C34 O8 -146.5(3) . . . . ?
C31 C32 C34 O8 34.3(4) . . . . ?
Co1 O4 C36 O3 9.2(5) 2_656 . . . ?
Co1 O4 C36 C37 -170.14(19) 2_656 . . . ?
Co1 O3 C36 O4 -5.0(4) . . . . ?
Co1 O3 C36 C37 174.33(18) . . . . ?
O4 C36 C37 C38 -4.8(4) . . . . ?
O3 C36 C37 C38 175.9(2) . . . . ?
O4 C36 C37 C42 173.0(3) . . . . ?
O3 C36 C37 C42 -6.4(4) . . . . ?
C42 C37 C38 C39 -0.9(4) . . . . ?
C36 C37 C38 C39 177.0(2) . . . . ?
C37 C38 C39 C40 -0.1(4) . . . . ?
C37 C38 C39 C43 179.4(2) . . . . ?
C38 C39 C40 C41 1.1(4) . . . . ?
C43 C39 C40 C41 -178.4(3) . . . . ?
C39 C40 C41 C42 -1.1(5) . . . . ?
C39 C40 C41 C44 178.3(3) . . . . ?
C40 C41 C42 C37 0.1(5) . . . . ?
C44 C41 C42 C37 -179.2(3) . . . . ?
C38 C37 C42 C41 0.9(4) . . . . ?
C36 C37 C42 C41 -176.9(3) . . . . ?
Co2 O1 C43 O2 1.7(4) . . . . ?
Co2 O1 C43 C39 -177.53(17) . . . . ?
C38 C39 C43 O2 163.3(2) . . . . ?
C40 C39 C43 O2 -17.2(4) . . . . ?
C38 C39 C43 O1 -17.4(4) . . . . ?
C40 C39 C43 O1 162.1(3) . . . . ?
